data_7061059
loop_
_publ_author_name
'Ma, Zhen-Zhen'
'Ma, Yao'
'Liu, Bing'
'Xu, Ling'
'Jiao, Huan'

_publ_section_title
;
 A high-performance Co-MOF non-enzymatic electrochemical sensor for
 glucose detection
;
_journal_issue 45
_journal_name_full 'New Journal of Chemistry'
_journal_page_first 21350
_journal_page_last 21358
_journal_paper_doi 10.1039/D1NJ04480J
_journal_volume 45
_journal_year 2021
_chemical_formula_sum 'C48 H60 Co3 N6 O20'
_chemical_formula_weight 1217.81
_space_group_crystal_system monoclinic
_space_group_IT_number 15
_space_group_name_Hall '-C 2yc'
_space_group_name_H-M_alt 'C 1 2/c 1'
_atom_sites_solution_hydrogens geom
_audit_block_doi 10.5517/ccdc.csd.cc28stc8
_audit_creation_method SHELXL-2014/7
_audit_update_record
;
2021-10-19 deposited with the CCDC.	2021-10-21 downloaded from the CCDC.
;
_cell_angle_alpha 90
_cell_angle_beta 93.6060(10)
_cell_angle_gamma 90
_cell_formula_units_Z 4
_cell_length_a 32.8455(2)
_cell_length_b 9.70870(10)
_cell_length_c 18.40350(10)
_cell_measurement_reflns_used 21138
_cell_measurement_temperature 179.99(10)
_cell_measurement_theta_max 75.8790
_cell_measurement_theta_min 2.6830
_cell_volume 5857.02(8)
_computing_structure_refinement 'SHELXL-2014/7 (Sheldrick, 2014)'
_diffrn_ambient_temperature 179.99(10)
_diffrn_measured_fraction_theta_full 0.994
_diffrn_measured_fraction_theta_max 0.980
_diffrn_measurement_device_type 'XtaLAB Synergy R, HyPix'
_diffrn_radiation_type MoK\a
_diffrn_radiation_wavelength 0.71073
_diffrn_reflns_av_R_equivalents 0.0308
_diffrn_reflns_av_unetI/netI 0.0211
_diffrn_reflns_Laue_measured_fraction_full 0.994
_diffrn_reflns_Laue_measured_fraction_max 0.980
_diffrn_reflns_limit_h_max 40
_diffrn_reflns_limit_h_min -41
_diffrn_reflns_limit_k_max 7
_diffrn_reflns_limit_k_min -12
_diffrn_reflns_limit_l_max 20
_diffrn_reflns_limit_l_min -22
_diffrn_reflns_number 32618
_diffrn_reflns_point_group_measured_fraction_full 0.994
_diffrn_reflns_point_group_measured_fraction_max 0.980
_diffrn_reflns_theta_full 25.242
_diffrn_reflns_theta_max 26.577
_diffrn_reflns_theta_min 1.242
_exptl_absorpt_coefficient_mu 0.914
_exptl_crystal_colour purple
_exptl_crystal_density_diffrn 1.381
_exptl_crystal_description block
_exptl_crystal_F_000 2524
_exptl_crystal_size_max 0.03
_exptl_crystal_size_mid 0.02
_exptl_crystal_size_min 0.01
_refine_diff_density_max 1.369
_refine_diff_density_min -0.763
_refine_diff_density_rms 0.170
_refine_ls_extinction_method none
_refine_ls_goodness_of_fit_ref 1.100
_refine_ls_hydrogen_treatment constr
_refine_ls_matrix_type full
_refine_ls_number_parameters 350
_refine_ls_number_reflns 6002
_refine_ls_number_restraints 77
_refine_ls_restrained_S_all 1.134
_refine_ls_R_factor_all 0.0834
_refine_ls_R_factor_gt 0.0805
_refine_ls_shift/su_max 0.000
_refine_ls_shift/su_mean 0.000
_refine_ls_structure_factor_coef Fsqd
_refine_ls_weighting_details 'w=1/[\s^2^(Fo^2^)+(0.1260P)^2^+58.7195P] where P=(Fo^2^+2Fc^2^)/3'
_refine_ls_weighting_scheme calc
_refine_ls_wR_factor_gt 0.2371
_refine_ls_wR_factor_ref 0.2399
_reflns_Friedel_coverage 0.000
_reflns_number_gt 5676
_reflns_number_total 6002
_reflns_threshold_expression 'I > 2\s(I)'
_cod_data_source_file d1nj04480j2.cif
_cod_data_source_block 15
_cod_depositor_comments 'Adding full bibliography for 7061058--7061059.cif.'
_cod_original_sg_symbol_H-M 'C 2/c'
_cod_database_code 7061059
_shelx_shelxl_version_number 2014/7
_shelx_space_group_comment
;
The symmetry employed for this shelxl refinement is uniquely defined
by the following loop, which should always be used as a source of
symmetry information in preference to the above space-group names.
They are only intended as comments.
;

loop_
_space_group_symop_operation_xyz
'x, y, z'
'-x, y, -z+1/2'
'x+1/2, y+1/2, z'
'-x+1/2, y+1/2, -z+1/2'
'-x, -y, -z'
'x, -y, z-1/2'
'-x+1/2, -y+1/2, -z'
'x+1/2, -y+1/2, z-1/2'

loop_
_atom_site_label
_atom_site_type_symbol
_atom_site_fract_x
_atom_site_fract_y
_atom_site_fract_z
_atom_site_U_iso_or_equiv
_atom_site_adp_type
_atom_site_occupancy
_atom_site_site_symmetry_order
_atom_site_calc_flag
_atom_site_refinement_flags_posn
_atom_site_refinement_flags_adp
_atom_site_refinement_flags_occupancy
_atom_site_disorder_assembly
_atom_site_disorder_group
Co1 Co 0.15266(2) 0.79647(7) 0.48345(3) 0.0253(2) Uani 1 1 d . . . . .
Co2 Co 0.2500 0.7500 0.5000 0.0222(2) Uani 1 2 d S . P . .
O11 O 0.15305(10) 0.7020(4) 0.57938(19) 0.0306(8) Uani 1 1 d . . . . .
O12 O 0.21447(9) 0.6193(3) 0.55734(17) 0.0230(6) Uani 1 1 d . . . . .
O13 O 0.15836(10) 0.3256(4) 0.90007(18) 0.0272(7) Uani 1 1 d . . . . .
O14 O 0.22674(9) 0.3201(3) 0.90056(16) 0.0227(6) Uani 1 1 d . . . . .
C11 C 0.18643(13) 0.5591(5) 0.6680(2) 0.0227(9) Uani 1 1 d . . . . .
C12 C 0.15117(14) 0.5411(6) 0.7047(3) 0.0323(11) Uani 1 1 d . . . . .
H12A H 0.1264 0.5747 0.6850 0.039 Uiso 1 1 calc R U . . .
C13 C 0.15316(14) 0.4724(6) 0.7713(3) 0.0327(11) Uani 1 1 d . . . . .
H13A H 0.1295 0.4590 0.7956 0.039 Uiso 1 1 calc R U . . .
C14 C 0.19005(13) 0.4241(5) 0.8014(2) 0.0238(9) Uani 1 1 d . . . . .
C15 C 0.22540(14) 0.4439(6) 0.7648(3) 0.0296(10) Uani 1 1 d . . . . .
H15A H 0.2503 0.4128 0.7854 0.035 Uiso 1 1 calc R U . . .
C16 C 0.22367(14) 0.5094(5) 0.6981(3) 0.0288(10) Uani 1 1 d . . . . .
H16A H 0.2473 0.5205 0.6733 0.035 Uiso 1 1 calc R U . . .
C17 C 0.18475(13) 0.6316(5) 0.5962(2) 0.0227(9) Uani 1 1 d . . . . .
C18 C 0.19238(13) 0.3507(5) 0.8734(2) 0.0217(8) Uani 1 1 d . . . . .
O21 O 0.20361(9) 0.9077(3) 0.50232(17) 0.0198(6) Uani 1 1 d . . . . .
O22 O 0.18322(12) 1.0063(4) 0.3968(2) 0.0349(8) Uani 1 1 d . . . . .
C21 C 0.22804(13) 1.1323(4) 0.4783(2) 0.0226(9) Uani 1 1 d . . . . .
C22 C 0.24610(14) 1.1422(5) 0.5485(2) 0.0249(9) Uani 1 1 d . . . . .
H22A H 0.2437 1.0696 0.5810 0.030 Uiso 1 1 calc R U . . .
C23 C 0.23255(15) 1.2413(5) 0.4297(3) 0.0269(9) Uani 1 1 d . . . . .
H23A H 0.2210 1.2350 0.3824 0.032 Uiso 1 1 calc R U . . .
C24 C 0.20361(13) 1.0094(4) 0.4556(3) 0.0238(9) Uani 1 1 d . . . . .
O31 O 0.10869(12) 0.9366(5) 0.4864(3) 0.0492(11) Uani 1 1 d . . . . .
O32 O 0.07821(15) 0.7376(5) 0.4722(3) 0.0600(14) Uani 1 1 d . . . . .
C31 C 0.03665(15) 0.9339(6) 0.4904(3) 0.0360(12) Uani 1 1 d . . . . .
C32 C 0.03537(17) 1.0750(7) 0.4996(4) 0.0474(15) Uani 1 1 d . . . . .
H32A H 0.0593 1.1263 0.4992 0.057 Uiso 1 1 calc R U . . .
C33 C 0.00140(18) 0.8597(7) 0.4905(4) 0.0496(15) Uani 1 1 d . . . . .
H33A H 0.0020 0.7648 0.4840 0.060 Uiso 1 1 calc R U . . .
C34 C 0.07670(17) 0.8624(7) 0.4821(3) 0.0409(13) Uani 1 1 d . . . . .
N3 N 0.1127(3) 2.0124(12) 0.2361(6) 0.120(3) Uani 1 1 d D U . . .
C7 C 0.1054(5) 1.8880(15) 0.2752(8) 0.148(5) Uani 1 1 d D U . . .
H7A H 0.1198 1.8147 0.2517 0.178 Uiso 1 1 calc R U . . .
H7B H 0.1185 1.8987 0.3236 0.178 Uiso 1 1 calc R U . . .
C5 C 0.0844(4) 2.0418(17) 0.1749(8) 0.144(5) Uani 1 1 d D U . . .
H5A H 0.0571 2.0247 0.1881 0.216 Uiso 1 1 calc R U . . .
H5B H 0.0870 2.1366 0.1610 0.216 Uiso 1 1 calc R U . . .
H5C H 0.0904 1.9838 0.1347 0.216 Uiso 1 1 calc R U . . .
C4 C 0.1536(4) 2.035(2) 0.2209(10) 0.194(7) Uani 1 1 d D U . . .
H4A H 0.1556 2.1201 0.1947 0.291 Uiso 1 1 calc R U . . .
H4B H 0.1701 2.0401 0.2657 0.291 Uiso 1 1 calc R U . . .
H4C H 0.1628 1.9607 0.1918 0.291 Uiso 1 1 calc R U . . .
C6 C 0.1034(6) 2.1193(19) 0.2990(11) 0.237(11) Uani 1 1 d D U . . .
H6A H 0.0757 2.1086 0.3118 0.356 Uiso 1 1 calc R U . . .
H6B H 0.1215 2.1021 0.3410 0.356 Uiso 1 1 calc R U . . .
H6C H 0.1074 2.2116 0.2820 0.356 Uiso 1 1 calc R U . . .
O2 O 0.0349(7) 1.791(3) 0.2263(13) 0.313(12) Uani 1 1 d D U . . .
H2A H 0.0121 1.7906 0.2419 0.470 Uiso 1 1 calc R U . . .
C8 C 0.0651(7) 1.840(3) 0.2840(16) 0.263(13) Uani 1 1 d D U . . .
H8A H 0.0516 1.9144 0.3083 0.316 Uiso 1 1 calc R U . . .
H8B H 0.0680 1.7656 0.3190 0.316 Uiso 1 1 calc R U . . .
O1 O 0.0761(4) 1.6774(12) 0.1160(8) 0.159(5) Uani 1 1 d . . . . .
N1 N 0.1072(4) 1.5858(18) 0.0200(9) 0.173(7) Uani 1 1 d D . . . .
H1A H 0.1026 1.5215 -0.0116 0.208 Uiso 1 1 calc R U . . .
C1 C 0.0782(4) 1.5856(14) 0.0719(10) 0.127(6) Uani 1 1 d D . . . .
C2 C 0.1405(5) 1.6592(17) 0.0057(11) 0.145(6) Uani 1 1 d D U . . .
H2B H 0.1520 1.6233 -0.0372 0.217 Uiso 1 1 calc R U . . .
H2C H 0.1331 1.7539 -0.0022 0.217 Uiso 1 1 calc R U . . .
H2D H 0.1603 1.6529 0.0462 0.217 Uiso 1 1 calc R U . . .
N2 N 0.0504(5) 1.471(2) 0.0784(11) 0.196(7) Uani 1 1 d D U . . .
H2E H 0.0526 1.4014 0.0501 0.235 Uiso 1 1 calc R U . . .
C3 C 0.0180(9) 1.469(3) 0.1319(16) 0.274(15) Uani 1 1 d D U . . .
H3A H 0.0031 1.3837 0.1270 0.411 Uiso 1 1 calc R U . . .
H3B H 0.0304 1.4759 0.1804 0.411 Uiso 1 1 calc R U . . .
H3C H -0.0003 1.5445 0.1226 0.411 Uiso 1 1 calc R U . . .

loop_
_atom_site_aniso_label
_atom_site_aniso_U_11
_atom_site_aniso_U_22
_atom_site_aniso_U_33
_atom_site_aniso_U_23
_atom_site_aniso_U_13
_atom_site_aniso_U_12
Co1 0.0232(4) 0.0271(4) 0.0262(4) -0.0003(2) 0.0053(2) 0.0022(2)
Co2 0.0222(4) 0.0218(5) 0.0230(4) 0.0008(3) 0.0047(3) 0.0005(3)
O11 0.0239(16) 0.042(2) 0.0270(17) 0.0155(15) 0.0078(13) 0.0054(14)
O12 0.0265(16) 0.0202(15) 0.0236(15) 0.0051(12) 0.0110(12) -0.0011(12)
O13 0.0215(15) 0.0341(18) 0.0266(16) 0.0118(14) 0.0052(12) -0.0006(13)
O14 0.0212(15) 0.0287(16) 0.0182(14) 0.0048(12) 0.0009(11) -0.0018(12)
C11 0.022(2) 0.026(2) 0.021(2) 0.0078(17) 0.0042(16) -0.0018(17)
C12 0.022(2) 0.048(3) 0.028(2) 0.017(2) 0.0061(18) 0.004(2)
C13 0.020(2) 0.050(3) 0.030(2) 0.017(2) 0.0087(18) 0.002(2)
C14 0.022(2) 0.026(2) 0.023(2) 0.0056(17) 0.0037(16) -0.0011(17)
C15 0.021(2) 0.043(3) 0.025(2) 0.010(2) 0.0044(17) 0.0032(19)
C16 0.021(2) 0.041(3) 0.025(2) 0.010(2) 0.0086(17) 0.0018(19)
C17 0.024(2) 0.022(2) 0.022(2) 0.0060(16) 0.0045(16) -0.0050(16)
C18 0.023(2) 0.021(2) 0.021(2) 0.0020(16) 0.0041(16) -0.0013(16)
O21 0.0182(14) 0.0132(13) 0.0286(15) 0.0012(11) 0.0050(11) 0.0022(11)
O22 0.040(2) 0.0259(18) 0.0367(19) 0.0050(14) -0.0125(16) -0.0039(15)
C21 0.025(2) 0.0139(19) 0.029(2) 0.0005(16) 0.0013(17) 0.0017(16)
C22 0.032(2) 0.015(2) 0.028(2) 0.0035(16) 0.0037(18) -0.0003(17)
C23 0.033(2) 0.021(2) 0.027(2) 0.0019(18) -0.0004(18) -0.0010(18)
C24 0.021(2) 0.016(2) 0.034(2) 0.0008(17) 0.0035(17) 0.0032(16)
O31 0.0247(19) 0.056(3) 0.068(3) 0.015(2) 0.0104(18) 0.0189(18)
O32 0.043(3) 0.057(3) 0.080(3) -0.021(3) -0.003(2) 0.024(2)
C31 0.024(2) 0.050(3) 0.034(3) -0.002(2) 0.0011(19) 0.015(2)
C32 0.022(2) 0.046(3) 0.074(4) 0.001(3) 0.004(3) 0.007(2)
C33 0.030(3) 0.042(3) 0.076(4) -0.008(3) -0.001(3) 0.012(2)
C34 0.033(3) 0.058(4) 0.032(3) 0.004(2) 0.005(2) 0.020(3)
N3 0.129(5) 0.114(5) 0.111(5) 0.021(4) -0.031(4) -0.007(4)
C7 0.161(8) 0.154(8) 0.124(8) 0.050(7) -0.032(7) -0.017(7)
C5 0.157(9) 0.155(9) 0.114(8) 0.026(7) -0.041(7) 0.000(8)
C4 0.177(9) 0.220(11) 0.186(10) 0.054(8) 0.012(8) -0.028(8)
C6 0.25(2) 0.210(13) 0.24(2) -0.059(17) -0.069(14) 0.134(18)
O2 0.310(14) 0.323(14) 0.308(14) -0.005(9) 0.029(9) -0.002(9)
C8 0.244(15) 0.276(19) 0.27(2) 0.054(16) 0.054(16) -0.098(15)
O1 0.172(11) 0.117(8) 0.184(12) -0.012(8) -0.012(9) 0.042(8)
N1 0.106(9) 0.221(17) 0.198(15) 0.082(13) 0.058(10) 0.061(10)
C1 0.111(10) 0.068(7) 0.197(17) 0.011(9) -0.036(11) 0.010(7)
C2 0.133(9) 0.130(9) 0.171(10) 0.038(8) 0.010(8) 0.002(7)
N2 0.175(13) 0.201(14) 0.212(14) -0.039(12) 0.022(11) -0.019(12)
C3 0.275(17) 0.279(17) 0.270(17) 0.002(10) 0.026(10) -0.009(10)

loop_
_atom_type_symbol
_atom_type_description
_atom_type_scat_dispersion_real
_atom_type_scat_dispersion_imag
_atom_type_scat_source
C C 0.0033 0.0016 'International Tables Vol C Tables 4.2.6.8 and 6.1.1.4'
H H 0.0000 0.0000 'International Tables Vol C Tables 4.2.6.8 and 6.1.1.4'
N N 0.0061 0.0033 'International Tables Vol C Tables 4.2.6.8 and 6.1.1.4'
O O 0.0106 0.0060 'International Tables Vol C Tables 4.2.6.8 and 6.1.1.4'
Co Co 0.3494 0.9721 'International Tables Vol C Tables 4.2.6.8 and 6.1.1.4'

loop_
_geom_angle_atom_site_label_1
_geom_angle_atom_site_label_2
_geom_angle_atom_site_label_3
_geom_angle
_geom_angle_site_symmetry_1
_geom_angle_site_symmetry_3
_geom_angle_publ_flag
O13 Co1 O31 122.76(18) 6_565 . ?
O13 Co1 O11 114.91(16) 6_565 . ?
O31 Co1 O11 104.82(17) . . ?
O13 Co1 O21 110.02(13) 6_565 . ?
O31 Co1 O21 103.12(16) . . ?
O11 Co1 O21 97.81(14) . . ?
O14 Co2 O14 180.0 6_565 4_556 ?
O14 Co2 O12 86.48(13) 6_565 7_566 ?
O14 Co2 O12 93.52(13) 4_556 7_566 ?
O14 Co2 O12 93.52(13) 6_565 . ?
O14 Co2 O12 86.48(13) 4_556 . ?
O12 Co2 O12 180.00(14) 7_566 . ?
O14 Co2 O21 88.33(12) 6_565 7_566 ?
O14 Co2 O21 91.67(12) 4_556 7_566 ?
O12 Co2 O21 90.20(12) 7_566 7_566 ?
O12 Co2 O21 89.80(12) . 7_566 ?
O14 Co2 O21 91.67(12) 6_565 . ?
O14 Co2 O21 88.33(12) 4_556 . ?
O12 Co2 O21 89.81(12) 7_566 . ?
O12 Co2 O21 90.20(12) . . ?
O21 Co2 O21 180.0 7_566 . ?
C17 O11 Co1 115.1(3) . . ?
C17 O12 Co2 136.2(3) . . ?
C18 O13 Co1 123.3(3) . 6_566 ?
C18 O14 Co2 135.7(3) . 4_546 ?
C12 C11 C16 120.0(4) . . ?
C12 C11 C17 120.3(4) . . ?
C16 C11 C17 119.7(4) . . ?
C11 C12 C13 119.6(4) . . ?
C11 C12 H12A 120.2 . . ?
C13 C12 H12A 120.2 . . ?
C14 C13 C12 120.5(4) . . ?
C14 C13 H13A 119.8 . . ?
C12 C13 H13A 119.8 . . ?
C13 C14 C15 119.7(4) . . ?
C13 C14 C18 120.6(4) . . ?
C15 C14 C18 119.6(4) . . ?
C16 C15 C14 120.3(4) . . ?
C16 C15 H15A 119.8 . . ?
C14 C15 H15A 119.8 . . ?
C15 C16 C11 119.9(4) . . ?
C15 C16 H16A 120.1 . . ?
C11 C16 H16A 120.1 . . ?
O12 C17 O11 124.8(4) . . ?
O12 C17 C11 118.2(4) . . ?
O11 C17 C11 117.0(4) . . ?
O14 C18 O13 126.6(4) . . ?
O14 C18 C14 117.6(4) . . ?
O13 C18 C14 115.7(4) . . ?
C24 O21 Co1 109.1(3) . . ?
C24 O21 Co2 119.4(3) . . ?
Co1 O21 Co2 101.36(12) . . ?
C22 C21 C23 119.0(4) . . ?
C22 C21 C24 120.6(4) . . ?
C23 C21 C24 120.3(4) . . ?
C23 C22 C21 120.4(4) 7_576 . ?
C23 C22 H22A 119.8 7_576 . ?
C21 C22 H22A 119.8 . . ?
C22 C23 C21 120.6(5) 7_576 . ?
C22 C23 H23A 119.7 7_576 . ?
C21 C23 H23A 119.7 . . ?
O22 C24 O21 122.3(4) . . ?
O22 C24 C21 121.3(4) . . ?
O21 C24 C21 116.3(4) . . ?
C34 O31 Co1 102.1(4) . . ?
C33 C31 C32 119.4(5) . . ?
C33 C31 C34 120.3(6) . . ?
C32 C31 C34 120.3(5) . . ?
C31 C32 C33 120.2(6) . 5_576 ?
C31 C32 H32A 119.9 . . ?
C33 C32 H32A 119.9 5_576 . ?
C31 C33 C32 120.4(6) . 5_576 ?
C31 C33 H33A 119.8 . . ?
C32 C33 H33A 119.8 5_576 . ?
O32 C34 O31 121.8(5) . . ?
O32 C34 C31 121.0(6) . . ?
O31 C34 C31 117.2(6) . . ?
C4 N3 C7 115.0(11) . . ?
C4 N3 C5 112.9(11) . . ?
C7 N3 C5 116.1(10) . . ?
C4 N3 C6 105.7(11) . . ?
C7 N3 C6 97.9(10) . . ?
C5 N3 C6 107.1(13) . . ?
C8 C7 N3 121.2(17) . . ?
C8 C7 H7A 107.0 . . ?
N3 C7 H7A 107.0 . . ?
C8 C7 H7B 107.0 . . ?
N3 C7 H7B 107.0 . . ?
H7A C7 H7B 106.8 . . ?
N3 C5 H5A 109.5 . . ?
N3 C5 H5B 109.5 . . ?
H5A C5 H5B 109.5 . . ?
N3 C5 H5C 109.5 . . ?
H5A C5 H5C 109.5 . . ?
H5B C5 H5C 109.5 . . ?
N3 C4 H4A 109.5 . . ?
N3 C4 H4B 109.5 . . ?
H4A C4 H4B 109.5 . . ?
N3 C4 H4C 109.5 . . ?
H4A C4 H4C 109.5 . . ?
H4B C4 H4C 109.5 . . ?
N3 C6 H6A 109.5 . . ?
N3 C6 H6B 109.5 . . ?
H6A C6 H6B 109.5 . . ?
N3 C6 H6C 109.5 . . ?
H6A C6 H6C 109.5 . . ?
H6B C6 H6C 109.5 . . ?
C8 O2 H2A 109.5 . . ?
C7 C8 O2 127(2) . . ?
C7 C8 H8A 105.4 . . ?
O2 C8 H8A 105.4 . . ?
C7 C8 H8B 105.4 . . ?
O2 C8 H8B 105.4 . . ?
H8A C8 H8B 106.0 . . ?
C2 N1 C1 137.4(19) . . ?
C2 N1 H1A 111.3 . . ?
C1 N1 H1A 111.3 . . ?
O1 C1 N1 122.0(16) . . ?
O1 C1 N2 116.6(17) . . ?
N1 C1 N2 121.4(16) . . ?
N1 C2 H2B 109.5 . . ?
N1 C2 H2C 109.5 . . ?
H2B C2 H2C 109.5 . . ?
N1 C2 H2D 109.5 . . ?
H2B C2 H2D 109.5 . . ?
H2C C2 H2D 109.5 . . ?
C1 N2 C3 123(2) . . ?
C1 N2 H2E 118.4 . . ?
C3 N2 H2E 118.4 . . ?
N2 C3 H3A 109.5 . . ?
N2 C3 H3B 109.5 . . ?
H3A C3 H3B 109.5 . . ?
N2 C3 H3C 109.5 . . ?
H3A C3 H3C 109.5 . . ?
H3B C3 H3C 109.5 . . ?

loop_
_geom_bond_atom_site_label_1
_geom_bond_atom_site_label_2
_geom_bond_distance
_geom_bond_site_symmetry_2
_geom_bond_publ_flag
Co1 O13 1.957(3) 6_565 ?
Co1 O31 1.987(4) . ?
Co1 O11 1.989(3) . ?
Co1 O21 2.003(3) . ?
Co2 O14 2.054(3) 6_565 ?
Co2 O14 2.054(3) 4_556 ?
Co2 O12 2.059(3) 7_566 ?
Co2 O12 2.059(3) . ?
Co2 O21 2.162(3) 7_566 ?
Co2 O21 2.162(3) . ?
O11 C17 1.267(6) . ?
O12 C17 1.252(5) . ?
O13 C18 1.272(5) . ?
O13 Co1 1.957(3) 6_566 ?
O14 C18 1.242(5) . ?
O14 Co2 2.054(3) 4_546 ?
C11 C12 1.388(6) . ?
C11 C16 1.397(6) . ?
C11 C17 1.495(6) . ?
C12 C13 1.392(7) . ?
C12 H12A 0.9300 . ?
C13 C14 1.382(6) . ?
C13 H13A 0.9300 . ?
C14 C15 1.392(6) . ?
C14 C18 1.502(6) . ?
C15 C16 1.381(6) . ?
C15 H15A 0.9300 . ?
C16 H16A 0.9300 . ?
O21 C24 1.310(5) . ?
O22 C24 1.236(6) . ?
C21 C22 1.391(6) . ?
C21 C23 1.399(6) . ?
C21 C24 1.483(6) . ?
C22 C23 1.377(7) 7_576 ?
C22 H22A 0.9300 . ?
C23 C22 1.377(7) 7_576 ?
C23 H23A 0.9300 . ?
O31 C34 1.272(8) . ?
O32 C34 1.226(8) . ?
C31 C33 1.364(9) . ?
C31 C32 1.381(9) . ?
C31 C34 1.504(7) . ?
C32 C33 1.386(8) 5_576 ?
C32 H32A 0.9300 . ?
C33 C32 1.386(8) 5_576 ?
C33 H33A 0.9300 . ?
N3 C4 1.406(13) . ?
N3 C7 1.434(12) . ?
N3 C5 1.443(11) . ?
N3 C6 1.599(14) . ?
C7 C8 1.422(16) . ?
C7 H7A 0.9700 . ?
C7 H7B 0.9700 . ?
C5 H5A 0.9600 . ?
C5 H5B 0.9600 . ?
C5 H5C 0.9600 . ?
C4 H4A 0.9600 . ?
C4 H4B 0.9600 . ?
C4 H4C 0.9600 . ?
C6 H6A 0.9600 . ?
C6 H6B 0.9600 . ?
C6 H6C 0.9600 . ?
O2 C8 1.487(18) . ?
O2 H2A 0.8200 . ?
C8 H8A 0.9700 . ?
C8 H8B 0.9700 . ?
O1 C1 1.210(18) . ?
N1 C2 1.346(14) . ?
N1 C1 1.392(15) . ?
N1 H1A 0.8600 . ?
C1 N2 1.447(15) . ?
C2 H2B 0.9600 . ?
C2 H2C 0.9600 . ?
C2 H2D 0.9600 . ?
N2 C3 1.494(17) . ?
N2 H2E 0.8600 . ?
C3 H3A 0.9600 . ?
C3 H3B 0.9600 . ?
C3 H3C 0.9600 . ?

loop_
_geom_torsion_atom_site_label_1
_geom_torsion_atom_site_label_2
_geom_torsion_atom_site_label_3
_geom_torsion_atom_site_label_4
_geom_torsion
_geom_torsion_site_symmetry_1
_geom_torsion_site_symmetry_2
_geom_torsion_site_symmetry_3
_geom_torsion_site_symmetry_4
_geom_torsion_publ_flag
C16 C11 C12 C13 -0.5(8) . . . . ?
C17 C11 C12 C13 179.5(5) . . . . ?
C11 C12 C13 C14 1.0(9) . . . . ?
C12 C13 C14 C15 -0.2(9) . . . . ?
C12 C13 C14 C18 179.6(5) . . . . ?
C13 C14 C15 C16 -1.1(8) . . . . ?
C18 C14 C15 C16 179.1(5) . . . . ?
C14 C15 C16 C11 1.6(8) . . . . ?
C12 C11 C16 C15 -0.8(8) . . . . ?
C17 C11 C16 C15 179.2(5) . . . . ?
Co2 O12 C17 O11 47.4(7) . . . . ?
Co2 O12 C17 C11 -132.4(4) . . . . ?
Co1 O11 C17 O12 0.1(6) . . . . ?
Co1 O11 C17 C11 179.8(3) . . . . ?
C12 C11 C17 O12 -164.2(5) . . . . ?
C16 C11 C17 O12 15.8(7) . . . . ?
C12 C11 C17 O11 16.1(7) . . . . ?
C16 C11 C17 O11 -163.9(5) . . . . ?
Co2 O14 C18 O13 -11.7(8) 4_546 . . . ?
Co2 O14 C18 C14 168.7(3) 4_546 . . . ?
Co1 O13 C18 O14 -10.9(7) 6_566 . . . ?
Co1 O13 C18 C14 168.7(3) 6_566 . . . ?
C13 C14 C18 O14 -174.0(5) . . . . ?
C15 C14 C18 O14 5.8(7) . . . . ?
C13 C14 C18 O13 6.4(7) . . . . ?
C15 C14 C18 O13 -173.8(5) . . . . ?
C23 C21 C22 C23 1.2(8) . . . 7_576 ?
C24 C21 C22 C23 -177.5(4) . . . 7_576 ?
C22 C21 C23 C22 -1.2(8) . . . 7_576 ?
C24 C21 C23 C22 177.5(4) . . . 7_576 ?
Co1 O21 C24 O22 -22.1(5) . . . . ?
Co2 O21 C24 O22 93.7(5) . . . . ?
Co1 O21 C24 C21 155.1(3) . . . . ?
Co2 O21 C24 C21 -89.1(4) . . . . ?
C22 C21 C24 O22 170.8(4) . . . . ?
C23 C21 C24 O22 -7.9(7) . . . . ?
C22 C21 C24 O21 -6.5(6) . . . . ?
C23 C21 C24 O21 174.8(4) . . . . ?
C33 C31 C32 C33 0.5(12) . . . 5_576 ?
C34 C31 C32 C33 -178.0(6) . . . 5_576 ?
C32 C31 C33 C32 -0.5(12) . . . 5_576 ?
C34 C31 C33 C32 178.0(6) . . . 5_576 ?
Co1 O31 C34 O32 -5.5(7) . . . . ?
Co1 O31 C34 C31 174.0(4) . . . . ?
C33 C31 C34 O32 3.1(9) . . . . ?
C32 C31 C34 O32 -178.3(6) . . . . ?
C33 C31 C34 O31 -176.3(6) . . . . ?
C32 C31 C34 O31 2.2(8) . . . . ?
C4 N3 C7 C8 -170(2) . . . . ?
C5 N3 C7 C8 -35(2) . . . . ?
C6 N3 C7 C8 79(2) . . . . ?
N3 C7 C8 O2 66(4) . . . . ?
C2 N1 C1 O1 9(3) . . . . ?
C2 N1 C1 N2 -167.4(19) . . . . ?
O1 C1 N2 C3 5(3) . . . . ?
N1 C1 N2 C3 -178(2) . . . . ?
